data_4333237
loop_
_publ_author_name
'Wang, Chao-Yu'
'Fu, Ching-Feng'
'Liu, Yi-Hong'
'Peng, Shei-Ming'
'Liu, Shiuh-Tzung'

_publ_section_title
;
 Synthesis of iridium pyridinyl N-heterocyclic carbene complexes and their
 catalytic activities on reduction of nitroarenes.
;
_journal_issue 14
_journal_name_full 'Inorganic chemistry'
_journal_page_first 5779
_journal_page_last 5786
_journal_paper_doi 10.1021/ic070330l
_journal_volume 46
_journal_year 2007
_chemical_formula_sum 'C35 H41 Cl Ir N3'
_chemical_formula_weight 731.36
_chemical_name_systematic
; 
 ? 
;
_space_group_IT_number 14
_symmetry_cell_setting monoclinic
_symmetry_space_group_name_Hall '-P 2ybc'
_symmetry_space_group_name_H-M 'P 1 21/c 1'
_atom_sites_solution_hydrogens geom
_atom_sites_solution_primary direct
_atom_sites_solution_secondary difmap
_audit_creation_method SHELXL-97
_cell_angle_alpha 90.00
_cell_angle_beta 93.4460(10)
_cell_angle_gamma 90.00
_cell_formula_units_Z 4
_cell_length_a 9.88020(10)
_cell_length_b 12.29070(10)
_cell_length_c 26.4927(3)
_cell_measurement_reflns_used 74039
_cell_measurement_temperature 295(2)
_cell_measurement_theta_max 27.5
_cell_measurement_theta_min 1
_cell_volume 3211.31(6)
_computing_cell_refinement 'HKL Denzo & Scalepack (Otwinowski & Minor)'
_computing_data_collection 'COLLECT (Nonius BV)'
_computing_data_reduction 'HKL Denzo & Scalepack (Otwinowski & Minor)'
_computing_molecular_graphics SHELXTL
_computing_publication_material SHELXTL
_computing_structure_refinement 'SHELXL-97 (Sheldrick, 1997)'
_computing_structure_solution 'SHELXS-97 (Sheldrick, 1990)'
_diffrn_ambient_temperature 295(2)
_diffrn_measured_fraction_theta_full 0.997
_diffrn_measured_fraction_theta_max 0.997
_diffrn_measurement_device_type 'Nonius KappaCCD'
_diffrn_measurement_method CCD
_diffrn_radiation_monochromator graphite
_diffrn_radiation_source 'fine-focus sealed tube'
_diffrn_radiation_type MoK\a
_diffrn_radiation_wavelength 0.71073
_diffrn_reflns_av_R_equivalents 0.0416
_diffrn_reflns_av_sigmaI/netI 0.0407
_diffrn_reflns_limit_h_max 12
_diffrn_reflns_limit_h_min -12
_diffrn_reflns_limit_k_max 15
_diffrn_reflns_limit_k_min -15
_diffrn_reflns_limit_l_max 33
_diffrn_reflns_limit_l_min -34
_diffrn_reflns_number 20471
_diffrn_reflns_theta_full 27.49
_diffrn_reflns_theta_max 27.49
_diffrn_reflns_theta_min 1.83
_exptl_absorpt_coefficient_mu 4.268
_exptl_absorpt_correction_T_max 0.297
_exptl_absorpt_correction_T_min 0.229
_exptl_absorpt_correction_type multi-scan
_exptl_absorpt_process_details
; 
multi-scan from symmetry-related measurements 
 Sortav (Blessing 1995) 
;
_exptl_crystal_density_diffrn 1.513
_exptl_crystal_density_method 'not measured'
_exptl_crystal_F_000 1464
_exptl_crystal_size_max 0.20
_exptl_crystal_size_mid 0.18
_exptl_crystal_size_min 0.15
_refine_diff_density_max 1.389
_refine_diff_density_min -0.863
_refine_diff_density_rms 0.306
_refine_ls_extinction_coef 0.0070(3)
_refine_ls_extinction_expression Fc^*^=kFc[1+0.001xFc^2^\l^3^/sin(2\q)]^-1/4^
_refine_ls_extinction_method SHELXL
_refine_ls_goodness_of_fit_ref 1.162
_refine_ls_hydrogen_treatment mixed
_refine_ls_matrix_type full
_refine_ls_number_parameters 362
_refine_ls_number_reflns 7340
_refine_ls_number_restraints 0
_refine_ls_restrained_S_all 1.162
_refine_ls_R_factor_all 0.0540
_refine_ls_R_factor_gt 0.0352
_refine_ls_shift/su_max 0.006
_refine_ls_shift/su_mean 0.001
_refine_ls_structure_factor_coef Fsqd
_refine_ls_weighting_details 'calc w=1/[\s^2^(Fo^2^)+(0.0592P)^2^+0.0000P] where P=(Fo^2^+2Fc^2^)/3'
_refine_ls_weighting_scheme calc
_refine_ls_wR_factor_gt 0.0894
_refine_ls_wR_factor_ref 0.1096
_reflns_number_gt 5758
_reflns_number_total 7340
_reflns_threshold_expression >2sigma(I)
_cod_data_source_file ic070330lsup1.cif
_cod_data_source_block ic11618
_cod_depositor_comments
;
The following automatic conversions were performed:

'_symmetry_cell_setting' value 'Monoclinic' changed to 'monoclinic'
according to /home/saulius/struct/CIF-dictionaries/cif_core.dic
dictionary named 'cif_core.dic' version 2.4.2 from 2011-04-26.

Automatic conversion script
Id: cif_fix_values 1891 2012-01-12 08:04:46Z andrius 

 Adding full bibliography for 4333236--4333238.cif.
;
_cod_original_sg_symbol_H-M P2(1)/c
_cod_database_code 4333237

loop_
_symmetry_equiv_pos_as_xyz
'x, y, z'
'-x, y+1/2, -z+1/2'
'-x, -y, -z'
'x, -y-1/2, z-1/2'

loop_
_atom_site_label
_atom_site_type_symbol
_atom_site_fract_x
_atom_site_fract_y
_atom_site_fract_z
_atom_site_U_iso_or_equiv
_atom_site_adp_type
_atom_site_occupancy
_atom_site_symmetry_multiplicity
_atom_site_calc_flag
_atom_site_refinement_flags
Ir1 Ir 0.239059(16) 0.042312(13) 0.364976(7) 0.04237(10) Uani 1 1 d .
Cl1 Cl 0.13345(13) -0.13185(9) 0.35724(5) 0.0573(3) Uani 1 1 d .
N1 N 0.1236(4) 0.1470(3) 0.26491(15) 0.0531(10) Uani 1 1 d .
N2 N -0.0311(4) 0.1196(3) 0.31662(16) 0.0507(9) Uani 1 1 d .
N3 N -0.1237(4) 0.2636(3) 0.39496(17) 0.0517(10) Uani 1 1 d .
C1 C 0.1033(5) 0.1063(3) 0.31198(17) 0.0434(10) Uani 1 1 d .
C2 C 0.0026(6) 0.1841(5) 0.2419(2) 0.0730(16) Uani 1 1 d .
H2A H -0.0093 0.2148 0.2098 0.088 Uiso 1 1 calc R
C3 C -0.0936(6) 0.1674(5) 0.2743(2) 0.0695(15) Uani 1 1 d .
H3B H -0.1850 0.1847 0.2694 0.083 Uiso 1 1 calc R
C4 C -0.1046(5) 0.0827(4) 0.3595(2) 0.0544(12) Uani 1 1 d .
H4A H -0.0693 0.0121 0.3701 0.065 Uiso 1 1 calc R
H4B H -0.1991 0.0728 0.3483 0.065 Uiso 1 1 calc R
C5 C -0.0978(5) 0.1570(3) 0.40467(19) 0.0482(11) Uani 1 1 d .
C6 C -0.0747(6) 0.1161(4) 0.4525(2) 0.0678(15) Uani 1 1 d .
H6A H -0.0583 0.0422 0.4575 0.081 Uiso 1 1 calc R
C7 C -0.0763(7) 0.1862(5) 0.4930(2) 0.0828(19) Uani 1 1 d .
H7A H -0.0603 0.1610 0.5259 0.099 Uiso 1 1 calc R
C8 C -0.1020(7) 0.2939(5) 0.4837(2) 0.0756(17) Uani 1 1 d .
H8A H -0.1040 0.3426 0.5105 0.091 Uiso 1 1 calc R
C9 C -0.1248(6) 0.3306(4) 0.4349(2) 0.0561(13) Uani 1 1 d .
C10 C -0.1543(6) 0.4479(4) 0.4251(2) 0.0558(13) Uani 1 1 d .
C11 C -0.2798(7) 0.4918(5) 0.4349(3) 0.0698(16) Uani 1 1 d .
C12 C -0.3019(7) 0.6019(4) 0.4275(3) 0.0742(17) Uani 1 1 d .
H12A H -0.3862 0.6304 0.4342 0.089 Uiso 1 1 calc R
C13 C -0.2066(7) 0.6702(4) 0.4109(2) 0.0664(15) Uani 1 1 d .
C14 C -0.0825(7) 0.6258(5) 0.4002(2) 0.0693(16) Uani 1 1 d .
H14A H -0.0166 0.6710 0.3879 0.083 Uiso 1 1 calc R
C15 C -0.0534(6) 0.5166(4) 0.4071(2) 0.0609(14) Uani 1 1 d .
C16 C -0.3935(8) 0.4190(6) 0.4521(4) 0.124(4) Uani 1 1 d .
H16A H -0.4722 0.4625 0.4573 0.186 Uiso 1 1 calc R
H16B H -0.3645 0.3836 0.4832 0.186 Uiso 1 1 calc R
H16C H -0.4155 0.3652 0.4266 0.186 Uiso 1 1 calc R
C17 C -0.2335(8) 0.7902(5) 0.4032(3) 0.088(2) Uani 1 1 d .
H17A H -0.3236 0.8070 0.4126 0.132 Uiso 1 1 calc R
H17B H -0.2250 0.8085 0.3683 0.132 Uiso 1 1 calc R
H17C H -0.1690 0.8315 0.4239 0.132 Uiso 1 1 calc R
C18 C 0.0826(8) 0.4726(5) 0.3968(4) 0.111(3) Uani 1 1 d .
H18A H 0.1382 0.5302 0.3849 0.166 Uiso 1 1 calc R
H18B H 0.0728 0.4168 0.3715 0.166 Uiso 1 1 calc R
H18C H 0.1245 0.4425 0.4273 0.166 Uiso 1 1 calc R
C19 C 0.2484(6) 0.1448(4) 0.23982(19) 0.0551(12) Uani 1 1 d .
C20 C 0.3165(6) 0.2422(5) 0.2329(2) 0.0663(15) Uani 1 1 d .
C21 C 0.4395(7) 0.2352(6) 0.2098(3) 0.0811(19) Uani 1 1 d .
H21A H 0.4884 0.2989 0.2057 0.097 Uiso 1 1 calc R
C22 C 0.4921(6) 0.1400(6) 0.1929(2) 0.0781(18) Uani 1 1 d .
C23 C 0.4176(7) 0.0460(5) 0.1992(3) 0.0708(17) Uani 1 1 d .
H23A H 0.4515 -0.0194 0.1875 0.085 Uiso 1 1 calc R
C24 C 0.2959(6) 0.0449(4) 0.2217(2) 0.0580(13) Uani 1 1 d .
C25 C 0.2632(9) 0.3498(5) 0.2492(3) 0.094(2) Uani 1 1 d .
H25A H 0.1782 0.3394 0.2642 0.141 Uiso 1 1 calc R
H25B H 0.2502 0.3967 0.2203 0.141 Uiso 1 1 calc R
H25C H 0.3271 0.3824 0.2734 0.141 Uiso 1 1 calc R
C26 C 0.6221(7) 0.1362(7) 0.1667(3) 0.109(3) Uani 1 1 d .
H26A H 0.6595 0.2081 0.1652 0.164 Uiso 1 1 calc R
H26B H 0.6048 0.1087 0.1330 0.164 Uiso 1 1 calc R
H26C H 0.6852 0.0892 0.1850 0.164 Uiso 1 1 calc R
C27 C 0.2166(8) -0.0580(5) 0.2257(3) 0.0740(18) Uani 1 1 d .
H27A H 0.2650 -0.1168 0.2112 0.111 Uiso 1 1 calc R
H27B H 0.1297 -0.0498 0.2079 0.111 Uiso 1 1 calc R
H27C H 0.2043 -0.0735 0.2607 0.111 Uiso 1 1 calc R
C28 C 0.3715(5) 0.1745(4) 0.3591(2) 0.0522(12) Uani 1 1 d .
H28A H 0.3556 0.2177 0.3282 0.063 Uiso 1 1 calc R
C29 C 0.2785(5) 0.1960(4) 0.3971(2) 0.0572(13) Uani 1 1 d .
H29A H 0.2099 0.2506 0.3870 0.069 Uiso 1 1 calc R
C30 C 0.3106(7) 0.1920(5) 0.4534(2) 0.0796(18) Uani 1 1 d .
H30A H 0.3800 0.2458 0.4622 0.096 Uiso 1 1 calc R
H30B H 0.2300 0.2125 0.4703 0.096 Uiso 1 1 calc R
C31 C 0.3574(11) 0.0857(7) 0.4728(3) 0.114(3) Uani 1 1 d .
H31A H 0.3103 0.0696 0.5030 0.137 Uiso 1 1 calc R
H31B H 0.4532 0.0912 0.4827 0.137 Uiso 1 1 calc R
C32 C 0.3375(6) -0.0077(5) 0.4371(2) 0.0625(14) Uani 1 1 d .
H32A H 0.2963 -0.0717 0.4520 0.075 Uiso 1 1 calc R
C33 C 0.4220(5) -0.0322(4) 0.3983(2) 0.0595(14) Uani 1 1 d .
H33A H 0.4292 -0.1102 0.3913 0.071 Uiso 1 1 calc R
C34 C 0.5435(7) 0.0317(5) 0.3855(4) 0.096(3) Uani 1 1 d .
H34A H 0.6086 0.0303 0.4144 0.115 Uiso 1 1 calc R
H34B H 0.5850 -0.0044 0.3578 0.115 Uiso 1 1 calc R
C35 C 0.5185(6) 0.1451(5) 0.3713(3) 0.0795(18) Uani 1 1 d .
H35A H 0.5694 0.1615 0.3420 0.095 Uiso 1 1 calc R
H35B H 0.5536 0.1912 0.3988 0.095 Uiso 1 1 calc R

loop_
_atom_site_aniso_label
_atom_site_aniso_U_11
_atom_site_aniso_U_22
_atom_site_aniso_U_33
_atom_site_aniso_U_23
_atom_site_aniso_U_13
_atom_site_aniso_U_12
Ir1 0.04055(13) 0.04159(14) 0.04487(14) 0.00109(7) 0.00182(8) 0.00124(7)
Cl1 0.0629(8) 0.0407(6) 0.0681(8) -0.0007(6) 0.0027(6) -0.0066(5)
N1 0.060(3) 0.051(2) 0.049(2) 0.0028(19) 0.0024(19) 0.0090(19)
N2 0.047(2) 0.045(2) 0.059(2) -0.0056(19) -0.0040(18) 0.0084(18)
N3 0.054(2) 0.044(2) 0.058(3) -0.0036(19) 0.008(2) 0.0024(18)
C1 0.047(2) 0.036(2) 0.048(3) -0.0023(19) 0.0015(19) 0.0032(18)
C2 0.082(4) 0.077(4) 0.058(3) 0.016(3) -0.013(3) 0.024(3)
C3 0.062(3) 0.071(4) 0.073(4) -0.007(3) -0.012(3) 0.025(3)
C4 0.044(3) 0.046(2) 0.074(4) -0.009(3) 0.011(2) -0.005(2)
C5 0.043(3) 0.040(2) 0.062(3) 0.002(2) 0.008(2) -0.0019(19)
C6 0.074(4) 0.049(3) 0.080(4) 0.011(3) 0.004(3) 0.006(3)
C7 0.110(5) 0.076(4) 0.063(4) 0.011(3) 0.003(4) -0.001(4)
C8 0.106(5) 0.064(3) 0.056(3) -0.008(3) 0.003(3) -0.004(3)
C9 0.064(3) 0.049(3) 0.057(3) -0.003(2) 0.009(2) 0.000(2)
C10 0.068(3) 0.048(3) 0.052(3) -0.011(2) 0.012(3) 0.000(2)
C11 0.073(4) 0.059(3) 0.079(4) -0.015(3) 0.017(3) -0.005(3)
C12 0.075(4) 0.054(3) 0.093(5) -0.021(3) 0.008(3) 0.012(3)
C13 0.092(4) 0.045(3) 0.061(3) -0.012(3) -0.005(3) 0.005(3)
C14 0.086(4) 0.055(3) 0.068(4) -0.004(3) 0.015(3) -0.005(3)
C15 0.071(4) 0.048(3) 0.065(4) -0.004(3) 0.009(3) 0.001(3)
C16 0.093(6) 0.072(4) 0.215(11) -0.022(6) 0.072(7) -0.010(4)
C17 0.120(6) 0.057(3) 0.086(5) -0.008(4) -0.010(4) 0.021(4)
C18 0.087(6) 0.066(4) 0.184(10) 0.002(5) 0.046(6) -0.003(4)
C19 0.064(3) 0.054(3) 0.046(3) 0.007(2) 0.001(2) 0.001(2)
C20 0.085(4) 0.056(3) 0.058(3) 0.008(3) 0.004(3) -0.010(3)
C21 0.093(5) 0.082(4) 0.067(4) 0.020(3) 0.002(4) -0.023(4)
C22 0.064(4) 0.106(5) 0.065(4) 0.019(4) 0.013(3) -0.007(4)
C23 0.074(4) 0.077(4) 0.063(4) 0.003(3) 0.015(3) 0.009(3)
C24 0.066(4) 0.061(3) 0.047(3) -0.001(2) 0.001(3) -0.004(2)
C25 0.132(7) 0.059(4) 0.092(5) 0.011(3) 0.011(5) -0.008(4)
C26 0.075(5) 0.155(7) 0.100(6) 0.017(5) 0.023(4) -0.009(5)
C27 0.088(5) 0.063(4) 0.072(4) -0.015(3) 0.014(4) -0.010(3)
C28 0.047(3) 0.046(2) 0.063(3) 0.003(2) 0.000(2) -0.008(2)
C29 0.060(3) 0.044(3) 0.067(3) -0.012(2) -0.002(3) 0.000(2)
C30 0.084(4) 0.087(4) 0.067(4) -0.025(4) 0.004(3) -0.009(4)
C31 0.161(8) 0.112(6) 0.065(4) -0.014(4) -0.028(5) 0.048(6)
C32 0.066(3) 0.068(3) 0.052(3) 0.015(3) -0.002(3) 0.016(3)
C33 0.047(3) 0.056(3) 0.075(4) 0.015(3) -0.004(3) 0.010(2)
C34 0.040(3) 0.094(5) 0.153(8) 0.033(5) 0.003(4) 0.006(3)
C35 0.047(3) 0.072(4) 0.120(6) 0.014(4) 0.005(3) -0.009(3)

loop_
_atom_type_symbol
_atom_type_description
_atom_type_scat_dispersion_real
_atom_type_scat_dispersion_imag
_atom_type_scat_source
C C 0.0033 0.0016 'International Tables Vol C Tables 4.2.6.8 and 6.1.1.4'
H H 0.0000 0.0000 'International Tables Vol C Tables 4.2.6.8 and 6.1.1.4'
N N 0.0061 0.0033 'International Tables Vol C Tables 4.2.6.8 and 6.1.1.4'
Cl Cl 0.1484 0.1585 'International Tables Vol C Tables 4.2.6.8 and 6.1.1.4'
Ir Ir -1.4442 7.9887 'International Tables Vol C Tables 4.2.6.8 and 6.1.1.4'

loop_
_geom_angle_atom_site_label_1
_geom_angle_atom_site_label_2
_geom_angle_atom_site_label_3
_geom_angle
C1 Ir1 C28 92.15(19)
C1 Ir1 C29 91.77(19)
C28 Ir1 C29 39.79(18)
C1 Ir1 C33 160.3(2)
C28 Ir1 C33 81.29(19)
C29 Ir1 C33 94.8(2)
C1 Ir1 C32 162.20(19)
C28 Ir1 C32 92.1(2)
C29 Ir1 C32 80.5(2)
C33 Ir1 C32 37.4(2)
C1 Ir1 Cl1 91.19(12)
C28 Ir1 Cl1 163.85(14)
C29 Ir1 Cl1 155.81(14)
C33 Ir1 Cl1 90.34(14)
C32 Ir1 Cl1 89.56(18)
C1 N1 C2 110.6(4)
C1 N1 C19 126.2(4)
C2 N1 C19 123.0(4)
C1 N2 C3 111.9(4)
C1 N2 C4 124.9(4)
C3 N2 C4 123.2(5)
C9 N3 C5 117.0(5)
N2 C1 N1 103.7(4)
N2 C1 Ir1 126.4(3)
N1 C1 Ir1 129.9(3)
C3 C2 N1 107.1(5)
C3 C2 H2A 126.5
N1 C2 H2A 126.5
C2 C3 N2 106.7(5)
C2 C3 H3B 126.6
N2 C3 H3B 126.6
N2 C4 C5 115.5(4)
N2 C4 H4A 108.4
C5 C4 H4A 108.4
N2 C4 H4B 108.4
C5 C4 H4B 108.4
H4A C4 H4B 107.5
N3 C5 C6 123.3(5)
N3 C5 C4 115.9(5)
C6 C5 C4 120.6(4)
C5 C6 C7 118.8(5)
C5 C6 H6A 120.6
C7 C6 H6A 120.6
C8 C7 C6 118.4(6)
C8 C7 H7A 120.8
C6 C7 H7A 120.8
C7 C8 C9 120.4(6)
C7 C8 H8A 119.8
C9 C8 H8A 119.8
N3 C9 C8 122.1(5)
N3 C9 C10 117.9(5)
C8 C9 C10 120.0(5)
C11 C10 C15 119.1(5)
C11 C10 C9 120.7(5)
C15 C10 C9 120.1(5)
C12 C11 C10 119.2(6)
C12 C11 C16 120.2(6)
C10 C11 C16 120.6(6)
C13 C12 C11 123.1(5)
C13 C12 H12A 118.5
C11 C12 H12A 118.5
C12 C13 C14 117.6(5)
C12 C13 C17 121.9(6)
C14 C13 C17 120.5(6)
C15 C14 C13 122.3(6)
C15 C14 H14A 118.8
C13 C14 H14A 118.8
C14 C15 C10 118.7(5)
C14 C15 C18 120.7(6)
C10 C15 C18 120.6(5)
C11 C16 H16A 109.5
C11 C16 H16B 109.5
H16A C16 H16B 109.5
C11 C16 H16C 109.5
H16A C16 H16C 109.5
H16B C16 H16C 109.5
C13 C17 H17A 109.5
C13 C17 H17B 109.5
H17A C17 H17B 109.5
C13 C17 H17C 109.5
H17A C17 H17C 109.5
H17B C17 H17C 109.5
C15 C18 H18A 109.5
C15 C18 H18B 109.5
H18A C18 H18B 109.5
C15 C18 H18C 109.5
H18A C18 H18C 109.5
H18B C18 H18C 109.5
C20 C19 C24 122.1(5)
C20 C19 N1 118.7(5)
C24 C19 N1 119.2(4)
C21 C20 C19 116.5(5)
C21 C20 C25 120.7(5)
C19 C20 C25 122.8(5)
C22 C21 C20 123.6(6)
C22 C21 H21A 118.2
C20 C21 H21A 118.2
C21 C22 C23 117.4(5)
C21 C22 C26 122.1(7)
C23 C22 C26 120.4(7)
C24 C23 C22 123.0(5)
C24 C23 H23A 118.5
C22 C23 H23A 118.5
C23 C24 C19 117.2(5)
C23 C24 C27 120.9(5)
C19 C24 C27 121.8(5)
C20 C25 H25A 109.5
C20 C25 H25B 109.5
H25A C25 H25B 109.5
C20 C25 H25C 109.5
H25A C25 H25C 109.5
H25B C25 H25C 109.5
C22 C26 H26A 109.5
C22 C26 H26B 109.5
H26A C26 H26B 109.5
C22 C26 H26C 109.5
H26A C26 H26C 109.5
H26B C26 H26C 109.5
C24 C27 H27A 109.5
C24 C27 H27B 109.5
H27A C27 H27B 109.5
C24 C27 H27C 109.5
H27A C27 H27C 109.5
H27B C27 H27C 109.5
C29 C28 C35 122.9(5)
C29 C28 Ir1 70.1(3)
C35 C28 Ir1 113.2(3)
C29 C28 H28A 114.3
C35 C28 H28A 114.3
Ir1 C28 H28A 114.3
C28 C29 C30 125.9(5)
C28 C29 Ir1 70.1(3)
C30 C29 Ir1 113.3(4)
C28 C29 H29A 113.3
C30 C29 H29A 113.3
Ir1 C29 H29A 113.3
C31 C30 C29 114.7(5)
C31 C30 H30A 108.6
C29 C30 H30A 108.6
C31 C30 H30B 108.6
C29 C30 H30B 108.6
H30A C30 H30B 107.6
C30 C31 C32 115.8(6)
C30 C31 H31A 108.3
C32 C31 H31A 108.3
C30 C31 H31B 108.3
C32 C31 H31B 108.3
H31A C31 H31B 107.4
C33 C32 C31 124.8(7)
C33 C32 Ir1 70.8(3)
C31 C32 Ir1 111.9(4)
C33 C32 H32A 113.9
C31 C32 H32A 113.9
Ir1 C32 H32A 113.9
C32 C33 C34 125.5(6)
C32 C33 Ir1 71.8(3)
C34 C33 Ir1 110.4(4)
C32 C33 H33A 113.8
C34 C33 H33A 113.8
Ir1 C33 H33A 113.8
C35 C34 C33 115.8(5)
C35 C34 H34A 108.3
C33 C34 H34A 108.3
C35 C34 H34B 108.3
C33 C34 H34B 108.3
H34A C34 H34B 107.4
C34 C35 C28 115.4(5)
C34 C35 H35A 108.4
C28 C35 H35A 108.4
C34 C35 H35B 108.4
C28 C35 H35B 108.4
H35A C35 H35B 107.5

loop_
_geom_bond_atom_site_label_1
_geom_bond_atom_site_label_2
_geom_bond_distance
Ir1 C1 2.040(5)
Ir1 C28 2.098(4)
Ir1 C29 2.099(5)
Ir1 C33 2.167(5)
Ir1 C32 2.180(5)
Ir1 Cl1 2.3848(12)
N1 C1 1.370(6)
N1 C2 1.386(7)
N1 C19 1.436(7)
N2 C1 1.351(6)
N2 C3 1.378(7)
N2 C4 1.457(6)
N3 C9 1.342(6)
N3 C5 1.356(6)
C2 C3 1.336(8)
C2 H2A 0.9300
C3 H3B 0.9300
C4 C5 1.504(7)
C4 H4A 0.9700
C4 H4B 0.9700
C5 C6 1.369(8)
C6 C7 1.378(8)
C6 H6A 0.9300
C7 C8 1.367(8)
C7 H7A 0.9300
C8 C9 1.374(8)
C8 H8A 0.9300
C9 C10 1.490(7)
C10 C11 1.390(8)
C10 C15 1.411(8)
C11 C12 1.383(9)
C11 C16 1.527(9)
C12 C13 1.354(8)
C12 H12A 0.9300
C13 C14 1.387(9)
C13 C17 1.511(8)
C14 C15 1.383(7)
C14 H14A 0.9300
C15 C18 1.489(9)
C16 H16A 0.9600
C16 H16B 0.9600
C16 H16C 0.9600
C17 H17A 0.9600
C17 H17B 0.9600
C17 H17C 0.9600
C18 H18A 0.9600
C18 H18B 0.9600
C18 H18C 0.9600
C19 C20 1.391(7)
C19 C24 1.408(7)
C20 C21 1.395(8)
C20 C25 1.497(8)
C21 C22 1.367(9)
C21 H21A 0.9300
C22 C23 1.385(9)
C22 C26 1.497(9)
C23 C24 1.375(8)
C23 H23A 0.9300
C24 C27 1.495(7)
C25 H25A 0.9600
C25 H25B 0.9600
C25 H25C 0.9600
C26 H26A 0.9600
C26 H26B 0.9600
C26 H26C 0.9600
C27 H27A 0.9600
C27 H27B 0.9600
C27 H27C 0.9600
C28 C29 1.428(6)
C28 C35 1.513(8)
C28 H28A 0.9800
C29 C30 1.506(8)
C29 H29A 0.9800
C30 C31 1.469(10)
C30 H30A 0.9700
C30 H30B 0.9700
C31 C32 1.492(10)
C31 H31A 0.9700
C31 H31B 0.9700
C32 C33 1.395(8)
C32 H32A 0.9800
C33 C34 1.491(8)
C33 H33A 0.9800
C34 C35 1.461(8)
C34 H34A 0.9700
C34 H34B 0.9700
C35 H35A 0.9700
C35 H35B 0.9700
